data_1511129
loop_
_publ_author_name
'le Gal la Salle, A.'
'Guyomard, D.'
'Verbaere, A.'
'Piffard, Y.'
'An, Y.'
'Portal, R.'
'Mosbah, A.'
'Legagneur, V.'

_publ_section_title
;
 Li M B O3 (M = Mn, Fe, Co): synthesis, crystal structure and lithium
 deinsertion/insertion properties
;
_journal_name_full 'Solid State Ionics'
_journal_page_first 37
_journal_page_last 46
_journal_paper_doi 10.1016/S0167-2738(00)00813-4
_journal_volume 139
_journal_year 2001
_chemical_formula_sum 'B Fe Li O3'
_chemical_name_systematic 'Li Fe (B O3)'
_space_group_IT_number 15
_symmetry_space_group_name_Hall '-C 2yc'
_symmetry_space_group_name_H-M 'C 1 2/c 1'
_cell_angle_alpha 90
_cell_angle_beta 91.39
_cell_angle_gamma 90
_cell_formula_units_Z 8
_cell_length_a 5.169
_cell_length_b 8.924
_cell_length_c 10.138
_cell_volume 467.510
_citation_journal_id_ASTM SSIOD3
_cod_data_source_file boron0-1_230.cif
_cod_data_source_block B1Fe1Li1O3
_cod_original_cell_volume 467.5096
_cod_original_formula_sum 'B1 Fe1 Li1 O3'
_cod_database_code 1511129

loop_
_symmetry_equiv_pos_as_xyz
x,y,z
-x,y,-z+1/2
-x,-y,-z
x,-y,z-1/2
x+1/2,y+1/2,z
-x+1/2,y+1/2,-z+1/2
-x+1/2,-y+1/2,-z
x+1/2,-y+1/2,z-1/2

loop_
_atom_site_label
_atom_site_type_symbol
_atom_site_fract_x
_atom_site_fract_y
_atom_site_fract_z
_atom_site_occupancy
_atom_site_U_iso_or_equiv
Li2 Li+1 0.673 0.5 0.107 0.52 0.0
Fe1 Fe+2 0.1609 0.3352 0.1308 0.72 0.0
O3 O-2 0.3102 0.5406 0.127 1 0.0
B1 B+3 0.163 0.6684 0.1258 1 0.0
Li1 Li+1 0.665 0.509 0.165 0.48 0.0
O1 O-2 0.4053 0.1613 0.0918 1 0.0
O2 O-2 0.7808 0.3039 0.1568 1 0.0
Fe2 Fe+2 0.1624 0.3375 0.107 0.28 0.0
